data_2237089
loop_
_publ_author_name
'Liu, Shan'
'Yang, Xiao-Yan'
'Zhang, Yu-Ling'

_publ_section_title
;
 (<i>E</i>)-4-(2-Chloro-1-hydroxy-2,6,6-trimethylcyclohexyl)but-3-en-2-one
;
_journal_coeditor_code ZJ2098
_journal_issue 12
_journal_name_full 'Acta Crystallographica Section E'
_journal_page_first o3485
_journal_paper_doi 10.1107/S1600536812048544
_journal_volume 68
_journal_year 2012
_chemical_formula_iupac 'C13 H21 Cl O2'
_chemical_formula_moiety 'C13 H21 Cl O2'
_chemical_formula_sum 'C13 H21 Cl O2'
_chemical_formula_weight 244.75
_chemical_melting_point_gt 380
_chemical_melting_point_lt 383
_chemical_name_systematic
;
(<i>E</i>)-4-(2-Chloro-1-hydroxy-2,6,6-trimethylcyclohexyl)but-3-en-2-one
;
_space_group_IT_number 14
_symmetry_cell_setting monoclinic
_symmetry_space_group_name_Hall '-P 2yn'
_symmetry_space_group_name_H-M 'P 1 21/n 1'
_atom_sites_solution_hydrogens geom
_atom_sites_solution_primary direct
_atom_sites_solution_secondary difmap
_audit_creation_method SHELXL-97
_cell_angle_alpha 90.00
_cell_angle_beta 92.24(3)
_cell_angle_gamma 90.00
_cell_formula_units_Z 4
_cell_length_a 6.2660(10)
_cell_length_b 8.586(2)
_cell_length_c 24.868(5)
_cell_measurement_reflns_used 25
_cell_measurement_temperature 298(2)
_cell_measurement_theta_max 13
_cell_measurement_theta_min 10
_cell_volume 1336.9(5)
_computing_cell_refinement 'CAD-4 Software (Enraf--Nonius, 1985)'
_computing_data_collection 'CAD-4 Software (Enraf--Nonius, 1985)'
_computing_data_reduction 'XCAD4 (Harms & Wocadlo, 1995)'
_computing_molecular_graphics 'SHELXTL (Sheldrick, 2008)'
_computing_publication_material 'SHELXTL (Sheldrick, 2008)'
_computing_structure_refinement 'SHELXL97 (Sheldrick, 2008)'
_computing_structure_solution 'SHELXS97 (Sheldrick, 2008)'
_diffrn_ambient_temperature 298(2)
_diffrn_measured_fraction_theta_full 0.998
_diffrn_measured_fraction_theta_max 0.998
_diffrn_measurement_device_type 'Enraf--Nonius CAD-4'
_diffrn_measurement_method \w/2\q
_diffrn_radiation_monochromator graphite
_diffrn_radiation_source 'fine-focus sealed tube'
_diffrn_radiation_type MoK\a
_diffrn_radiation_wavelength 0.71073
_diffrn_reflns_av_R_equivalents 0.0679
_diffrn_reflns_av_sigmaI/netI 0.0533
_diffrn_reflns_limit_h_max 7
_diffrn_reflns_limit_h_min 0
_diffrn_reflns_limit_k_max 10
_diffrn_reflns_limit_k_min 0
_diffrn_reflns_limit_l_max 29
_diffrn_reflns_limit_l_min -29
_diffrn_reflns_number 2688
_diffrn_reflns_theta_full 25.36
_diffrn_reflns_theta_max 25.36
_diffrn_reflns_theta_min 1.64
_diffrn_standards_decay_% 1
_diffrn_standards_interval_count 200
_diffrn_standards_interval_time 120
_diffrn_standards_number 3
_exptl_absorpt_coefficient_mu 0.271
_exptl_absorpt_correction_T_max 0.9734
_exptl_absorpt_correction_T_min 0.9231
_exptl_absorpt_correction_type psi-scan
_exptl_absorpt_process_details '(North <i>et al.</i>, 1968)'
_exptl_crystal_colour Colorless
_exptl_crystal_density_diffrn 1.216
_exptl_crystal_density_method 'not measured'
_exptl_crystal_description Cube
_exptl_crystal_F_000 528
_exptl_crystal_size_max 0.30
_exptl_crystal_size_mid 0.20
_exptl_crystal_size_min 0.10
_refine_diff_density_max 0.453
_refine_diff_density_min -0.289
_refine_ls_extinction_method none
_refine_ls_goodness_of_fit_ref 1.001
_refine_ls_hydrogen_treatment constr
_refine_ls_matrix_type full
_refine_ls_number_parameters 145
_refine_ls_number_reflns 2450
_refine_ls_number_restraints 1
_refine_ls_restrained_S_all 1.002
_refine_ls_R_factor_all 0.1032
_refine_ls_R_factor_gt 0.0676
_refine_ls_shift/su_max 0.000
_refine_ls_shift/su_mean 0.000
_refine_ls_structure_factor_coef Fsqd
_refine_ls_weighting_details 'calc w=1/[\s^2^(Fo^2^)+(0.10P)^2^+0.30P] where P=(Fo^2^+2Fc^2^)/3'
_refine_ls_weighting_scheme calc
_refine_ls_wR_factor_gt 0.1584
_refine_ls_wR_factor_ref 0.1792
_reflns_number_gt 1611
_reflns_number_total 2450
_reflns_threshold_expression I>2\s(I)
_cod_data_source_file zj2098.cif
_cod_data_source_block I
_cod_original_sg_symbol_H-M 'P 21/n'
_cod_database_code 2237089
_cod_database_fobs_code 2237089

loop_
_symmetry_equiv_pos_as_xyz
'x, y, z'
'-x+1/2, y+1/2, -z+1/2'
'-x, -y, -z'
'x-1/2, -y-1/2, z-1/2'

loop_
_atom_site_type_symbol
_atom_site_label
_atom_site_fract_x
_atom_site_fract_y
_atom_site_fract_z
_atom_site_U_iso_or_equiv
_atom_site_adp_type
_atom_site_calc_flag
_atom_site_refinement_flags
_atom_site_occupancy
_atom_site_symmetry_multiplicity
Cl Cl 0.73792(16) 0.51609(11) 0.14841(4) 0.0672(4) Uani d . 1 1
O O1 1.1529(3) 0.2036(2) 0.09894(8) 0.0447(6) Uani d . 1 1
H H1A 1.1530 0.1117 0.0899 0.067 Uiso calc R 1 1
C C1 0.8845(5) 0.1320(3) 0.16368(12) 0.0425(7) Uani d U 1 1
O O2 0.6807(4) 0.0827(3) -0.05952(10) 0.0669(8) Uani d . 1 1
C C2 1.0445(5) 0.1541(4) 0.21162(13) 0.0505(8) Uani d . 1 1
H H2A 1.0002 0.0904 0.2414 0.061 Uiso calc R 1 1
H H2B 1.1839 0.1177 0.2015 0.061 Uiso calc R 1 1
C C3 1.0635(6) 0.3233(4) 0.23029(15) 0.0622(10) Uani d . 1 1
H H3A 0.9271 0.3583 0.2430 0.075 Uiso calc R 1 1
H H3B 1.1681 0.3306 0.2600 0.075 Uiso calc R 1 1
C C4 1.1304(6) 0.4266(4) 0.18449(15) 0.0549(9) Uani d . 1 1
H H4A 1.1366 0.5335 0.1972 0.066 Uiso calc R 1 1
H H4B 1.2733 0.3972 0.1748 0.066 Uiso calc R 1 1
C C5 0.9854(5) 0.4199(3) 0.13459(13) 0.0433(8) Uani d . 1 1
C C6 0.9465(5) 0.2448(3) 0.11647(11) 0.0365(7) Uani d . 1 1
C C7 0.8980(6) -0.0372(4) 0.14485(15) 0.0601(10) Uani d . 1 1
H H7A 1.0381 -0.0573 0.1321 0.090 Uiso calc R 1 1
H H7B 0.7935 -0.0550 0.1162 0.090 Uiso calc R 1 1
H H7C 0.8710 -0.1056 0.1744 0.090 Uiso calc R 1 1
C C8 0.6432(4) 0.1588(3) 0.18449(11) 0.0300(6) Uani d U 1 1
H H8A 0.6166 0.0868 0.2130 0.045 Uiso calc R 1 1
H H8B 0.5415 0.1418 0.1552 0.045 Uiso calc R 1 1
H H8C 0.6298 0.2635 0.1975 0.045 Uiso calc R 1 1
C C9 1.0807(6) 0.5136(4) 0.08881(15) 0.0615(10) Uani d . 1 1
H H9A 1.2142 0.4680 0.0795 0.092 Uiso calc R 1 1
H H9B 1.1039 0.6192 0.1003 0.092 Uiso calc R 1 1
H H9C 0.9836 0.5122 0.0580 0.092 Uiso calc R 1 1
C C10 0.7826(5) 0.2374(3) 0.07141(12) 0.0397(7) Uani d . 1 1
H H10A 0.6470 0.2752 0.0781 0.048 Uiso calc R 1 1
C C11 0.8145(5) 0.1811(4) 0.02232(12) 0.0447(8) Uani d . 1 1
H H11A 0.9515 0.1480 0.0148 0.054 Uiso calc R 1 1
C C12 0.6479(5) 0.1680(3) -0.02048(12) 0.0447(8) Uani d . 1 1
C C13 0.4476(5) 0.2548(4) -0.01817(13) 0.0527(9) Uani d . 1 1
H H13A 0.3583 0.2309 -0.0493 0.079 Uiso calc R 1 1
H H13B 0.4775 0.3645 -0.0174 0.079 Uiso calc R 1 1
H H13C 0.3755 0.2260 0.0137 0.079 Uiso calc R 1 1

loop_
_atom_site_aniso_label
_atom_site_aniso_U_11
_atom_site_aniso_U_22
_atom_site_aniso_U_33
_atom_site_aniso_U_12
_atom_site_aniso_U_13
_atom_site_aniso_U_23
Cl 0.0756(7) 0.0548(6) 0.0719(7) 0.0143(5) 0.0108(5) -0.0036(4)
O1 0.0380(11) 0.0435(12) 0.0534(13) 0.0036(9) 0.0116(10) -0.0076(10)
C1 0.0447(17) 0.0388(16) 0.0450(17) 0.0001(14) 0.0132(14) 0.0023(14)
O2 0.0759(18) 0.0694(17) 0.0551(14) 0.0135(14) 0.0005(13) -0.0249(13)
C2 0.0510(19) 0.0507(19) 0.0496(19) 0.0063(16) -0.0001(16) 0.0062(16)
C3 0.071(2) 0.064(2) 0.051(2) 0.000(2) -0.0090(18) -0.0096(18)
C4 0.051(2) 0.0417(18) 0.071(2) -0.0013(15) -0.0016(18) -0.0108(17)
C5 0.0494(19) 0.0305(15) 0.0503(18) -0.0027(14) 0.0056(15) -0.0040(13)
C6 0.0393(16) 0.0359(15) 0.0350(15) -0.0037(12) 0.0098(13) -0.0003(12)
C7 0.078(3) 0.0330(17) 0.070(2) -0.0073(17) 0.006(2) 0.0025(16)
C8 0.0208(12) 0.0345(14) 0.0346(14) -0.0033(11) 0.0010(11) 0.0130(11)
C9 0.070(2) 0.0427(19) 0.074(2) -0.0124(17) 0.023(2) 0.0067(17)
C10 0.0392(16) 0.0382(16) 0.0423(16) 0.0047(13) 0.0072(14) -0.0021(13)
C11 0.0503(18) 0.0415(17) 0.0429(17) 0.0026(14) 0.0077(14) -0.0041(14)
C12 0.062(2) 0.0335(16) 0.0393(16) -0.0003(14) 0.0105(15) -0.0040(13)
C13 0.061(2) 0.052(2) 0.0450(18) 0.0059(17) 0.0027(16) -0.0053(16)

loop_
_atom_type_symbol
_atom_type_description
_atom_type_scat_dispersion_real
_atom_type_scat_dispersion_imag
_atom_type_scat_source
C C 0.0033 0.0016 'International Tables Vol C Tables 4.2.6.8 and 6.1.1.4'
H H 0.0000 0.0000 'International Tables Vol C Tables 4.2.6.8 and 6.1.1.4'
O O 0.0106 0.0060 'International Tables Vol C Tables 4.2.6.8 and 6.1.1.4'
Cl Cl 0.1484 0.1585 'International Tables Vol C Tables 4.2.6.8 and 6.1.1.4'

loop_
_geom_angle_atom_site_label_1
_geom_angle_atom_site_label_2
_geom_angle_atom_site_label_3
_geom_angle
C6 O1 H1A 109.5
C7 C1 C2 108.2(3)
C7 C1 C6 109.6(3)
C2 C1 C6 109.1(2)
C7 C1 C8 107.1(2)
C2 C1 C8 108.7(2)
C6 C1 C8 114.0(2)
C3 C2 C1 113.1(3)
C3 C2 H2A 109.0
C1 C2 H2A 109.0
C3 C2 H2B 109.0
C1 C2 H2B 109.0
H2A C2 H2B 107.8
C4 C3 C2 110.4(3)
C4 C3 H3A 109.6
C2 C3 H3A 109.6
C4 C3 H3B 109.6
C2 C3 H3B 109.6
H3A C3 H3B 108.1
C5 C4 C3 114.8(3)
C5 C4 H4A 108.6
C3 C4 H4A 108.6
C5 C4 H4B 108.6
C3 C4 H4B 108.6
H4A C4 H4B 107.5
C4 C5 C9 110.5(3)
C4 C5 C6 110.5(3)
C9 C5 C6 110.2(2)
C4 C5 Cl 108.7(2)
C9 C5 Cl 105.3(2)
C6 C5 Cl 111.4(2)
O1 C6 C10 111.5(2)
O1 C6 C1 109.1(2)
C10 C6 C1 110.5(2)
O1 C6 C5 101.0(2)
C10 C6 C5 110.3(2)
C1 C6 C5 114.1(2)
C1 C7 H7A 109.5
C1 C7 H7B 109.5
H7A C7 H7B 109.5
C1 C7 H7C 109.5
H7A C7 H7C 109.5
H7B C7 H7C 109.5
C1 C8 H8A 109.5
C1 C8 H8B 109.5
H8A C8 H8B 109.5
C1 C8 H8C 109.5
H8A C8 H8C 109.5
H8B C8 H8C 109.5
C5 C9 H9A 109.5
C5 C9 H9B 109.5
H9A C9 H9B 109.5
C5 C9 H9C 109.5
H9A C9 H9C 109.5
H9B C9 H9C 109.5
C11 C10 C6 125.4(3)
C11 C10 H10A 117.3
C6 C10 H10A 117.3
C10 C11 C12 124.3(3)
C10 C11 H11A 117.8
C12 C11 H11A 117.8
O2 C12 C13 120.0(3)
O2 C12 C11 118.6(3)
C13 C12 C11 121.4(3)
C12 C13 H13A 109.5
C12 C13 H13B 109.5
H13A C13 H13B 109.5
C12 C13 H13C 109.5
H13A C13 H13C 109.5
H13B C13 H13C 109.5

loop_
_geom_bond_atom_site_label_1
_geom_bond_atom_site_label_2
_geom_bond_distance
Cl C5 1.802(3)
O1 C6 1.425(3)
O1 H1A 0.8200
C1 C7 1.530(4)
C1 C2 1.539(4)
C1 C6 1.582(4)
C1 C8 1.633(4)
O2 C12 1.240(4)
C2 C3 1.528(5)
C2 H2A 0.9700
C2 H2B 0.9700
C3 C4 1.516(5)
C3 H3A 0.9700
C3 H3B 0.9700
C4 C5 1.510(5)
C4 H4A 0.9700
C4 H4B 0.9700
C5 C9 1.534(4)
C5 C6 1.586(4)
C6 C10 1.491(4)
C7 H7A 0.9600
C7 H7B 0.9600
C7 H7C 0.9600
C8 H8A 0.9600
C8 H8B 0.9600
C8 H8C 0.9600
C9 H9A 0.9600
C9 H9B 0.9600
C9 H9C 0.9600
C10 C11 1.336(4)
C10 H10A 0.9300
C11 C12 1.466(4)
C11 H11A 0.9300
C12 C13 1.463(4)
C13 H13A 0.9600
C13 H13B 0.9600
C13 H13C 0.9600

loop_
_geom_hbond_atom_site_label_D
_geom_hbond_atom_site_label_H
_geom_hbond_atom_site_label_A
_geom_hbond_site_symmetry_A
_geom_hbond_distance_DH
_geom_hbond_distance_HA
_geom_hbond_distance_DA
_geom_hbond_angle_DHA
_geom_hbond_publ_flag
O1 H1A O2 3_755 0.8200 2.1200 2.858(3) 149.00 yes
C7 H7A O2 3_755 0.9600 2.5800 3.473(5) 155.00 yes
C8 H8C Cl . 0.9600 2.5900 3.257(3) 127.00 yes
C13 H13C O1 1_455 0.9600 2.5900 3.536(4) 169.00 yes

loop_
_geom_torsion_atom_site_label_1
_geom_torsion_atom_site_label_2
_geom_torsion_atom_site_label_3
_geom_torsion_atom_site_label_4
_geom_torsion
C7 C1 C2 C3 173.8(3)
C6 C1 C2 C3 54.6(4)
C8 C1 C2 C3 -70.3(3)
C1 C2 C3 C4 -58.1(4)
C2 C3 C4 C5 56.5(4)
C3 C4 C5 C9 -173.5(3)
C3 C4 C5 C6 -51.2(4)
C3 C4 C5 Cl 71.4(3)
C7 C1 C6 O1 -55.7(3)
C2 C1 C6 O1 62.6(3)
C8 C1 C6 O1 -175.7(2)
C7 C1 C6 C10 67.2(3)
C2 C1 C6 C10 -174.5(2)
C8 C1 C6 C10 -52.9(3)
C7 C1 C6 C5 -167.9(3)
C2 C1 C6 C5 -49.6(3)
C8 C1 C6 C5 72.1(3)
C4 C5 C6 O1 -69.0(3)
C9 C5 C6 O1 53.6(3)
Cl C5 C6 O1 170.10(19)
C4 C5 C6 C10 173.0(2)
C9 C5 C6 C10 -64.5(3)
Cl C5 C6 C10 52.1(3)
C4 C5 C6 C1 48.0(3)
C9 C5 C6 C1 170.5(3)
Cl C5 C6 C1 -73.0(3)
O1 C6 C10 C11 8.0(4)
C1 C6 C10 C11 -113.5(3)
C5 C6 C10 C11 119.4(3)
C6 C10 C11 C12 176.8(3)
C10 C11 C12 O2 -163.5(3)
C10 C11 C12 C13 17.4(5)
